data_2228960
loop_
_publ_author_name
'Thenmozhi, S.'
'Govindan, E.'
'Gavaskar, D.'
'Raghunathan, R.'
'SubbiahPandi, A.'

_publ_section_title
;
 3'-(4-Chlorobenzoyl)-1'-methyl-4'-[5-(2-thienyl)-2-thienyl]spiro[acenaphthylene-1,2'-pyrrolidin]-2(1<i>H</i>)-one
;
_journal_coeditor_code BT5403
_journal_issue 2
_journal_name_full 'Acta Crystallographica Section E'
_journal_page_first o268
_journal_paper_doi 10.1107/S1600536810053870
_journal_volume 67
_journal_year 2011
_chemical_formula_iupac 'C31 H22 Cl N O2 S2'
_chemical_formula_moiety 'C31 H22 Cl N O2 S2'
_chemical_formula_sum 'C31 H22 Cl N O2 S2'
_chemical_formula_weight 540.07
_chemical_name_systematic
;
3'-(4-Chlorobenzoyl)-1'-methyl-4'-[5-(2-thienyl)-2-
thienyl]spiro[acenaphthylene-1,2'-pyrrolidin]-2(1<i>H</i>)-one
;
_space_group_IT_number 19
_symmetry_cell_setting orthorhombic
_symmetry_space_group_name_Hall 'P 2ac 2ab'
_symmetry_space_group_name_H-M 'P 21 21 21'
_atom_sites_solution_hydrogens geom
_atom_sites_solution_primary direct
_atom_sites_solution_secondary difmap
_audit_creation_method SHELXL-97
_cell_angle_alpha 90.00
_cell_angle_beta 90.00
_cell_angle_gamma 90.00
_cell_formula_units_Z 4
_cell_length_a 12.6858(13)
_cell_length_b 13.6733(13)
_cell_length_c 15.2782(17)
_cell_measurement_reflns_used 4384
_cell_measurement_temperature 293(2)
_cell_measurement_theta_max 24.5
_cell_measurement_theta_min 2.0
_cell_volume 2650.1(5)
_computing_cell_refinement 'SAINT (Bruker, 2004)'
_computing_data_collection 'APEX2 (Bruker, 2004)'
_computing_data_reduction 'SAINT (Bruker, 2004)'
_computing_molecular_graphics 'ORTEP-3 (Farrugia, 1997)'
_computing_publication_material 'SHELXL97 (Sheldrick, 2008) and PLATON (Spek, 2009)'
_computing_structure_refinement 'SHELXL97 (Sheldrick, 2008)'
_computing_structure_solution 'SHELXS97 (Sheldrick, 2008)'
_diffrn_ambient_temperature 293(2)
_diffrn_measured_fraction_theta_full 0.998
_diffrn_measured_fraction_theta_max 0.998
_diffrn_measurement_device_type 'Bruker APEXII CCD area detector'
_diffrn_measurement_method '\w and \f'
_diffrn_radiation_monochromator graphite
_diffrn_radiation_source 'fine-focus sealed tube'
_diffrn_radiation_type MoK\a
_diffrn_radiation_wavelength 0.71073
_diffrn_reflns_av_R_equivalents 0.0332
_diffrn_reflns_av_sigmaI/netI 0.0385
_diffrn_reflns_limit_h_max 14
_diffrn_reflns_limit_h_min -14
_diffrn_reflns_limit_k_max 12
_diffrn_reflns_limit_k_min -15
_diffrn_reflns_limit_l_max 17
_diffrn_reflns_limit_l_min -17
_diffrn_reflns_number 13196
_diffrn_reflns_theta_full 24.49
_diffrn_reflns_theta_max 24.49
_diffrn_reflns_theta_min 2.00
_exptl_absorpt_coefficient_mu 0.332
_exptl_absorpt_correction_T_max 0.939
_exptl_absorpt_correction_T_min 0.920
_exptl_absorpt_correction_type multi-scan
_exptl_absorpt_process_details '(SADABS; Sheldrick, 2006)'
_exptl_crystal_colour Colourless
_exptl_crystal_density_diffrn 1.354
_exptl_crystal_density_method 'not measured'
_exptl_crystal_description Block
_exptl_crystal_F_000 1120
_exptl_crystal_size_max 0.25
_exptl_crystal_size_mid 0.22
_exptl_crystal_size_min 0.19
_refine_diff_density_max 0.309
_refine_diff_density_min -0.284
_refine_ls_abs_structure_details 'Flack (1983), 1898 Friedel pairs'
_refine_ls_abs_structure_Flack 0.00(9)
_refine_ls_extinction_method none
_refine_ls_goodness_of_fit_ref 1.039
_refine_ls_hydrogen_treatment constr
_refine_ls_matrix_type full
_refine_ls_number_parameters 355
_refine_ls_number_reflns 4384
_refine_ls_number_restraints 5
_refine_ls_restrained_S_all 1.038
_refine_ls_R_factor_all 0.0642
_refine_ls_R_factor_gt 0.0445
_refine_ls_shift/su_max 0.001
_refine_ls_shift/su_mean 0.000
_refine_ls_structure_factor_coef Fsqd
_refine_ls_weighting_details 'calc w=1/[\s^2^(Fo^2^)+(0.0474P)^2^+0.7498P] where P=(Fo^2^+2Fc^2^)/3'
_refine_ls_weighting_scheme calc
_refine_ls_wR_factor_gt 0.0991
_refine_ls_wR_factor_ref 0.1134
_reflns_number_gt 3364
_reflns_number_total 4384
_reflns_threshold_expression I>2\s(I)
_cod_data_source_file bt5403.cif
_cod_data_source_block I
_cod_database_code 2228960
_cod_database_fobs_code 2228960

loop_
_symmetry_equiv_pos_as_xyz
'x, y, z'
'-x+1/2, -y, z+1/2'
'x+1/2, -y+1/2, -z'
'-x, y+1/2, -z+1/2'

loop_
_atom_site_type_symbol
_atom_site_label
_atom_site_fract_x
_atom_site_fract_y
_atom_site_fract_z
_atom_site_U_iso_or_equiv
_atom_site_adp_type
_atom_site_calc_flag
_atom_site_refinement_flags
_atom_site_occupancy
_atom_site_disorder_assembly
_atom_site_disorder_group
C C1 1.3937(4) -0.2222(3) 0.0631(3) 0.0800(13) Uani d . 1 . .
C C2 1.3483(5) -0.2581(3) 0.1358(4) 0.1047(17) Uani d . 1 . .
H H2 1.3714 -0.3174 0.1586 0.126 Uiso calc R 1 . .
C C3 1.2680(4) -0.2083(3) 0.1769(3) 0.0861(13) Uani d . 1 . .
H H3 1.2359 -0.2350 0.2261 0.103 Uiso calc R 1 . .
C C4 1.2353(3) -0.1191(3) 0.1455(2) 0.0566(9) Uani d . 1 . .
C C5 1.2854(4) -0.0835(3) 0.0728(3) 0.0832(13) Uani d . 1 . .
H H5 1.2662 -0.0223 0.0514 0.100 Uiso calc R 1 . .
C C6 1.3632(4) -0.1351(3) 0.0302(3) 0.0966(16) Uani d . 1 . .
H H6 1.3942 -0.1104 -0.0204 0.116 Uiso calc R 1 . .
C C7 1.1509(3) -0.0646(2) 0.1911(2) 0.0533(8) Uani d . 1 . .
C C8 1.1575(3) 0.0467(2) 0.1911(2) 0.0472(8) Uani d . 1 . .
H H8 1.1689 0.0684 0.1307 0.057 Uiso calc R 1 . .
C C9 1.2525(3) 0.0844(2) 0.2484(2) 0.0496(8) Uani d . 1 . .
C C10 1.3424(3) 0.1227(3) 0.1863(2) 0.0624(10) Uani d . 1 . .
C C11 1.4414(3) 0.0747(3) 0.2121(2) 0.0654(10) Uani d . 1 . .
C C12 1.5430(4) 0.0814(4) 0.1802(3) 0.0920(15) Uani d . 1 . .
H H12 1.5600 0.1236 0.1346 0.110 Uiso calc R 1 . .
C C13 1.6186(4) 0.0224(5) 0.2192(4) 0.1115(19) Uani d . 1 . .
H H13 1.6874 0.0257 0.1985 0.134 Uiso calc R 1 . .
C C14 1.5970(4) -0.0401(4) 0.2861(4) 0.1040(18) Uani d . 1 . .
H H14 1.6512 -0.0773 0.3101 0.125 Uiso calc R 1 . .
C C15 1.4942(4) -0.0495(3) 0.3196(3) 0.0740(12) Uani d . 1 . .
C C16 1.4591(5) -0.1096(3) 0.3881(3) 0.0922(15) Uani d . 1 . .
H H16 1.5067 -0.1504 0.4166 0.111 Uiso calc R 1 . .
C C17 1.3559(5) -0.1086(3) 0.4134(3) 0.0899(15) Uani d . 1 . .
H H17 1.3347 -0.1489 0.4592 0.108 Uiso calc R 1 . .
C C18 1.2801(3) -0.0481(3) 0.3719(2) 0.0705(11) Uani d . 1 . .
H H18 1.2103 -0.0486 0.3905 0.085 Uiso calc R 1 . .
C C19 1.3106(3) 0.0107(2) 0.3048(2) 0.0552(9) Uani d . 1 . .
C C20 1.4180(3) 0.0097(3) 0.2798(2) 0.0565(8) Uani d . 1 . .
C C21 1.2724(4) 0.2350(3) 0.3369(3) 0.0880(13) Uani d . 1 . .
H H21A 1.2967 0.2752 0.2895 0.132 Uiso calc R 1 . .
H H21B 1.3318 0.2051 0.3653 0.132 Uiso calc R 1 . .
H H21C 1.2348 0.2746 0.3783 0.132 Uiso calc R 1 . .
C C22 1.1089(3) 0.1941(2) 0.2613(2) 0.0567(9) Uani d . 1 . .
H H22A 1.1251 0.2389 0.2139 0.068 Uiso calc R 1 . .
H H22B 1.0624 0.2262 0.3027 0.068 Uiso calc R 1 . .
C C23 1.0607(3) 0.1006(2) 0.2272(2) 0.0496(8) Uani d . 1 . .
H H23 1.0329 0.0634 0.2769 0.060 Uiso calc R 1 . .
C C24 0.9739(3) 0.1152(2) 0.1621(2) 0.0508(8) Uani d . 1 C .
C C25 0.9350(3) 0.1998(3) 0.1294(2) 0.0663(10) Uani d . 1 . .
H H25 0.9606 0.2610 0.1453 0.080 Uiso calc R 1 . .
C C26 0.8532(3) 0.1871(3) 0.0695(3) 0.0721(11) Uani d . 1 . .
H H26 0.8194 0.2393 0.0423 0.086 Uiso calc R 1 . .
C C27 0.8272(3) 0.0943(3) 0.0545(2) 0.0522(8) Uani d . 1 C .
C C28 0.7479(3) 0.0563(3) -0.0029(2) 0.0568(9) Uani d D 1 . .
C C30 0.6091(4) 0.0442(3) -0.1079(3) 0.0979(16) Uani d D 1 . .
H H30 0.5593 0.0565 -0.1511 0.117 Uiso calc R 1 A 1
C C31 0.6363(4) -0.0460(4) -0.0872(4) 0.111(2) Uani d D 1 C .
H H31 0.6068 -0.1032 -0.1091 0.133 Uiso calc R 1 B 1
N N1 1.2030(2) 0.1596(2) 0.30319(19) 0.0615(8) Uani d . 1 . .
O O1 1.3271(2) 0.1816(2) 0.1289(2) 0.0946(10) Uani d . 1 . .
O O2 1.0810(2) -0.10617(19) 0.23110(18) 0.0746(7) Uani d . 1 . .
S S1 0.90714(8) 0.01840(7) 0.11587(6) 0.0631(3) Uani d . 1 . .
S S2 0.6657(4) 0.1332(3) -0.0552(3) 0.0847(11) Uani d P 0.629(7) C 1
C C29' 0.7190(17) -0.0390(8) -0.0252(15) 0.105(8) Uani d PD 0.629(7) C 1
H H29' 0.7515 -0.0937 -0.0011 0.126 Uiso calc PR 0.629(7) C 1
S S2' 0.7253(10) -0.0658(7) -0.0140(8) 0.097(2) Uani d P 0.372(7) C 2
C C29 0.686(2) 0.1034(13) -0.0665(19) 0.128(16) Uani d PD 0.372(7) C 2
H H29 0.6957 0.1690 -0.0806 0.153 Uiso calc PR 0.372(7) C 2
Cl Cl1 1.49143(12) -0.28892(10) 0.00879(10) 0.1206(6) Uani d . 1 . .

loop_
_atom_site_aniso_label
_atom_site_aniso_U_11
_atom_site_aniso_U_22
_atom_site_aniso_U_33
_atom_site_aniso_U_12
_atom_site_aniso_U_13
_atom_site_aniso_U_23
C1 0.084(3) 0.079(3) 0.077(3) 0.026(3) -0.020(3) -0.028(2)
C2 0.144(5) 0.069(3) 0.102(4) 0.045(3) -0.011(4) 0.006(3)
C3 0.118(4) 0.062(3) 0.078(3) 0.018(3) 0.003(3) 0.005(2)
C4 0.072(2) 0.048(2) 0.050(2) 0.0084(18) -0.0128(18) -0.0038(16)
C5 0.117(4) 0.064(3) 0.068(3) 0.032(3) 0.016(3) 0.003(2)
C6 0.128(4) 0.082(3) 0.080(3) 0.032(3) 0.027(3) 0.001(3)
C7 0.060(2) 0.054(2) 0.0459(19) -0.0004(18) -0.0096(17) 0.0039(16)
C8 0.056(2) 0.0465(18) 0.0389(16) 0.0059(16) 0.0012(15) 0.0043(14)
C9 0.047(2) 0.0477(18) 0.0542(19) -0.0028(16) -0.0017(15) 0.0025(15)
C10 0.060(2) 0.065(2) 0.062(2) -0.006(2) 0.0040(19) 0.008(2)
C11 0.050(2) 0.080(3) 0.066(2) 0.005(2) 0.0023(18) -0.011(2)
C12 0.068(3) 0.133(4) 0.075(3) 0.000(3) 0.011(2) -0.012(3)
C13 0.066(3) 0.169(6) 0.100(4) 0.033(4) 0.000(3) -0.037(4)
C14 0.075(4) 0.124(4) 0.113(4) 0.048(3) -0.032(3) -0.040(4)
C15 0.073(3) 0.073(3) 0.076(3) 0.023(2) -0.027(2) -0.020(2)
C16 0.112(4) 0.067(3) 0.098(3) 0.013(3) -0.054(3) 0.000(3)
C17 0.119(4) 0.077(3) 0.073(3) -0.016(3) -0.046(3) 0.020(2)
C18 0.084(3) 0.073(2) 0.054(2) -0.010(2) -0.012(2) 0.004(2)
C19 0.066(2) 0.0488(19) 0.0512(19) -0.0036(17) -0.0095(17) 0.0001(17)
C20 0.056(2) 0.057(2) 0.0570(19) 0.0089(18) -0.0102(18) -0.0111(17)
C21 0.084(3) 0.069(3) 0.112(3) -0.012(2) -0.015(3) -0.023(2)
C22 0.058(2) 0.054(2) 0.057(2) 0.0021(18) 0.0014(17) -0.0056(17)
C23 0.051(2) 0.055(2) 0.0430(17) 0.0017(16) 0.0066(15) 0.0018(15)
C24 0.047(2) 0.056(2) 0.0495(18) 0.0076(17) 0.0057(15) -0.0022(16)
C25 0.068(3) 0.050(2) 0.081(3) 0.0092(19) -0.014(2) -0.0122(19)
C26 0.069(3) 0.061(2) 0.086(3) 0.016(2) -0.019(2) 0.000(2)
C27 0.047(2) 0.056(2) 0.054(2) 0.0063(17) 0.0044(16) 0.0018(17)
C28 0.050(2) 0.059(2) 0.061(2) 0.0014(19) -0.0058(19) 0.0064(19)
C30 0.099(4) 0.081(3) 0.113(4) 0.008(3) -0.055(3) -0.001(3)
C31 0.109(4) 0.072(3) 0.152(5) -0.009(3) -0.057(4) -0.003(3)
N1 0.0594(19) 0.0587(18) 0.0664(19) -0.0014(15) -0.0048(15) -0.0101(15)
O1 0.076(2) 0.109(2) 0.099(2) -0.0064(18) 0.0060(17) 0.052(2)
O2 0.0753(18) 0.0601(15) 0.0886(18) -0.0089(15) 0.0040(16) 0.0109(14)
S1 0.0631(6) 0.0538(5) 0.0724(6) -0.0014(5) -0.0180(5) 0.0079(5)
S2 0.0851(18) 0.0775(18) 0.0916(17) 0.0007(15) -0.0399(16) 0.0029(13)
C29' 0.094(8) 0.099(16) 0.123(11) 0.021(10) -0.056(7) 0.015(10)
S2' 0.127(5) 0.053(3) 0.112(4) 0.000(3) -0.073(3) 0.010(3)
C29 0.13(2) 0.11(2) 0.14(2) -0.036(19) -0.001(17) 0.018(17)
Cl1 0.1074(10) 0.1174(11) 0.1371(12) 0.0501(9) -0.0110(9) -0.0470(9)

loop_
_atom_type_symbol
_atom_type_description
_atom_type_scat_dispersion_real
_atom_type_scat_dispersion_imag
_atom_type_scat_source
C C 0.0033 0.0016 'International Tables Vol C Tables 4.2.6.8 and 6.1.1.4'
H H 0.0000 0.0000 'International Tables Vol C Tables 4.2.6.8 and 6.1.1.4'
N N 0.0061 0.0033 'International Tables Vol C Tables 4.2.6.8 and 6.1.1.4'
O O 0.0106 0.0060 'International Tables Vol C Tables 4.2.6.8 and 6.1.1.4'
S S 0.1246 0.1234 'International Tables Vol C Tables 4.2.6.8 and 6.1.1.4'
Cl Cl 0.1484 0.1585 'International Tables Vol C Tables 4.2.6.8 and 6.1.1.4'

loop_
_geom_angle_atom_site_label_1
_geom_angle_atom_site_label_2
_geom_angle_atom_site_label_3
_geom_angle_site_symmetry_1
_geom_angle_site_symmetry_3
_geom_angle
_geom_angle_publ_flag
C2 C1 C6 . . 120.5(4) ?
C2 C1 Cl1 . . 120.4(4) ?
C6 C1 Cl1 . . 119.2(4) ?
C1 C2 C3 . . 120.9(4) ?
C1 C2 H2 . . 119.6 ?
C3 C2 H2 . . 119.6 ?
C4 C3 C2 . . 120.2(4) ?
C4 C3 H3 . . 119.9 ?
C2 C3 H3 . . 119.9 ?
C5 C4 C3 . . 117.3(4) ?
C5 C4 C7 . . 122.6(3) ?
C3 C4 C7 . . 120.1(4) ?
C4 C5 C6 . . 122.2(4) ?
C4 C5 H5 . . 118.9 ?
C6 C5 H5 . . 118.9 ?
C1 C6 C5 . . 118.8(4) ?
C1 C6 H6 . . 120.6 ?
C5 C6 H6 . . 120.6 ?
O2 C7 C4 . . 121.9(3) ?
O2 C7 C8 . . 120.4(3) ?
C4 C7 C8 . . 117.6(3) ?
C7 C8 C23 . . 115.8(3) ?
C7 C8 C9 . . 111.7(3) ?
C23 C8 C9 . . 104.7(2) ?
C7 C8 H8 . . 108.1 ?
C23 C8 H8 . . 108.1 ?
C9 C8 H8 . . 108.1 ?
N1 C9 C19 . . 110.5(3) ?
N1 C9 C10 . . 114.9(3) ?
C19 C9 C10 . . 102.2(3) ?
N1 C9 C8 . . 102.7(3) ?
C19 C9 C8 . . 118.0(3) ?
C10 C9 C8 . . 109.1(3) ?
O1 C10 C11 . . 129.1(4) ?
O1 C10 C9 . . 122.9(4) ?
C11 C10 C9 . . 108.0(3) ?
C12 C11 C20 . . 120.1(4) ?
C12 C11 C10 . . 132.3(4) ?
C20 C11 C10 . . 107.5(3) ?
C11 C12 C13 . . 117.1(5) ?
C11 C12 H12 . . 121.5 ?
C13 C12 H12 . . 121.5 ?
C14 C13 C12 . . 123.3(5) ?
C14 C13 H13 . . 118.3 ?
C12 C13 H13 . . 118.3 ?
C13 C14 C15 . . 121.1(4) ?
C13 C14 H14 . . 119.4 ?
C15 C14 H14 . . 119.4 ?
C20 C15 C16 . . 116.4(4) ?
C20 C15 C14 . . 115.4(4) ?
C16 C15 C14 . . 128.2(5) ?
C17 C16 C15 . . 120.6(4) ?
C17 C16 H16 . . 119.7 ?
C15 C16 H16 . . 119.7 ?
C16 C17 C18 . . 121.9(5) ?
C16 C17 H17 . . 119.0 ?
C18 C17 H17 . . 119.0 ?
C19 C18 C17 . . 119.3(4) ?
C19 C18 H18 . . 120.3 ?
C17 C18 H18 . . 120.3 ?
C18 C19 C20 . . 118.2(3) ?
C18 C19 C9 . . 133.1(4) ?
C20 C19 C9 . . 108.7(3) ?
C11 C20 C15 . . 122.9(4) ?
C11 C20 C19 . . 113.5(3) ?
C15 C20 C19 . . 123.6(4) ?
N1 C21 H21A . . 109.5 ?
N1 C21 H21B . . 109.5 ?
H21A C21 H21B . . 109.5 ?
N1 C21 H21C . . 109.5 ?
H21A C21 H21C . . 109.5 ?
H21B C21 H21C . . 109.5 ?
N1 C22 C23 . . 102.3(3) ?
N1 C22 H22A . . 111.3 ?
C23 C22 H22A . . 111.3 ?
N1 C22 H22B . . 111.3 ?
C23 C22 H22B . . 111.3 ?
H22A C22 H22B . . 109.2 ?
C24 C23 C22 . . 114.4(3) ?
C24 C23 C8 . . 114.5(3) ?
C22 C23 C8 . . 101.9(3) ?
C24 C23 H23 . . 108.6 ?
C22 C23 H23 . . 108.6 ?
C8 C23 H23 . . 108.6 ?
C25 C24 C23 . . 128.9(3) ?
C25 C24 S1 . . 109.0(3) ?
C23 C24 S1 . . 122.1(2) ?
C24 C25 C26 . . 114.0(3) ?
C24 C25 H25 . . 123.0 ?
C26 C25 H25 . . 123.0 ?
C27 C26 C25 . . 114.6(4) ?
C27 C26 H26 . . 122.7 ?
C25 C26 H26 . . 122.7 ?
C26 C27 C28 . . 128.7(3) ?
C26 C27 S1 . . 109.5(3) ?
C28 C27 S1 . . 121.8(3) ?
C29' C28 C29 . . 96.6(8) ?
C29' C28 C27 . . 132.2(5) ?
C29 C28 C27 . . 130.4(6) ?
C29' C28 S2 . . 107.7(6) ?
C27 C28 S2 . . 120.0(3) ?
C29 C28 S2' . . 106.7(7) ?
C27 C28 S2' . . 122.3(3) ?
S2 C28 S2' . . 117.5(3) ?
C31 C30 C29 . . 104.2(8) ?
C31 C30 S2 . . 117.8(4) ?
C31 C30 H30 . . 121.1 ?
C29 C30 H30 . . 133.1 ?
S2 C30 H30 . . 121.1 ?
C30 C31 C29' . . 106.9(6) ?
C30 C31 S2' . . 120.4(5) ?
C30 C31 H31 . . 126.5 ?
C29' C31 H31 . . 126.5 ?
S2' C31 H31 . . 113.0 ?
C22 N1 C21 . . 115.5(3) ?
C22 N1 C9 . . 109.4(3) ?
C21 N1 C9 . . 116.2(3) ?
C24 S1 C27 . . 92.86(17) ?
C30 S2 C28 . . 92.3(3) ?
C28 C29' C31 . . 114.8(8) ?
C28 C29' H29' . . 122.6 ?
C31 C29' H29' . . 122.6 ?
C31 S2' C28 . . 91.2(5) ?
C28 C29 C30 . . 115.5(10) ?
C28 C29 H29 . . 122.3 ?
C30 C29 H29 . . 122.3 ?

loop_
_geom_bond_atom_site_label_1
_geom_bond_atom_site_label_2
_geom_bond_site_symmetry_2
_geom_bond_distance
_geom_bond_publ_flag
C1 C2 . 1.344(7) ?
C1 C6 . 1.349(6) ?
C1 Cl1 . 1.748(4) ?
C2 C3 . 1.377(6) ?
C2 H2 . 0.9300 ?
C3 C4 . 1.375(5) ?
C3 H3 . 0.9300 ?
C4 C5 . 1.370(5) ?
C4 C7 . 1.479(5) ?
C5 C6 . 1.377(6) ?
C5 H5 . 0.9300 ?
C6 H6 . 0.9300 ?
C7 O2 . 1.218(4) ?
C7 C8 . 1.524(5) ?
C8 C23 . 1.535(4) ?
C8 C9 . 1.577(5) ?
C8 H8 . 0.9800 ?
C9 N1 . 1.466(4) ?
C9 C19 . 1.517(5) ?
C9 C10 . 1.573(5) ?
C10 O1 . 1.206(4) ?
C10 C11 . 1.470(5) ?
C11 C12 . 1.381(5) ?
C11 C20 . 1.396(5) ?
C12 C13 . 1.387(7) ?
C12 H12 . 0.9300 ?
C13 C14 . 1.360(8) ?
C13 H13 . 0.9300 ?
C14 C15 . 1.408(7) ?
C14 H14 . 0.9300 ?
C15 C20 . 1.400(5) ?
C15 C16 . 1.403(7) ?
C16 C17 . 1.365(7) ?
C16 H16 . 0.9300 ?
C17 C18 . 1.419(6) ?
C17 H17 . 0.9300 ?
C18 C19 . 1.360(5) ?
C18 H18 . 0.9300 ?
C19 C20 . 1.415(5) ?
C21 N1 . 1.450(5) ?
C21 H21A . 0.9600 ?
C21 H21B . 0.9600 ?
C21 H21C . 0.9600 ?
C22 N1 . 1.435(4) ?
C22 C23 . 1.510(5) ?
C22 H22A . 0.9700 ?
C22 H22B . 0.9700 ?
C23 C24 . 1.498(4) ?
C23 H23 . 0.9800 ?
C24 C25 . 1.354(5) ?
C24 S1 . 1.723(4) ?
C25 C26 . 1.394(5) ?
C25 H25 . 0.9300 ?
C26 C27 . 1.332(5) ?
C26 H26 . 0.9300 ?
C27 C28 . 1.432(5) ?
C27 S1 . 1.727(3) ?
C28 C29' . 1.396(9) ?
C28 C29 . 1.402(10) ?
C28 S2 . 1.682(5) ?
C28 S2' . 1.703(8) ?
C30 C31 . 1.318(6) ?
C30 C29 . 1.420(10) ?
C30 S2 . 1.625(6) ?
C30 H30 . 0.9300 ?
C31 C29' . 1.416(9) ?
C31 S2' . 1.612(9) ?
C31 H31 . 0.9300 ?
C29' H29' . 0.9300 ?
C29 H29 . 0.9300 ?

loop_
_geom_torsion_atom_site_label_1
_geom_torsion_atom_site_label_2
_geom_torsion_atom_site_label_3
_geom_torsion_atom_site_label_4
_geom_torsion_site_symmetry_1
_geom_torsion_site_symmetry_2
_geom_torsion_site_symmetry_3
_geom_torsion_site_symmetry_4
_geom_torsion
_geom_torsion_publ_flag
C6 C1 C2 C3 . . . . 1.7(8) ?
Cl1 C1 C2 C3 . . . . -177.1(4) ?
C1 C2 C3 C4 . . . . -2.0(8) ?
C2 C3 C4 C5 . . . . 0.1(6) ?
C2 C3 C4 C7 . . . . -178.5(4) ?
C3 C4 C5 C6 . . . . 2.1(7) ?
C7 C4 C5 C6 . . . . -179.4(4) ?
C2 C1 C6 C5 . . . . 0.5(8) ?
Cl1 C1 C6 C5 . . . . 179.3(4) ?
C4 C5 C6 C1 . . . . -2.4(7) ?
C5 C4 C7 O2 . . . . 151.1(4) ?
C3 C4 C7 O2 . . . . -30.3(5) ?
C5 C4 C7 C8 . . . . -32.4(5) ?
C3 C4 C7 C8 . . . . 146.1(4) ?
O2 C7 C8 C23 . . . . -12.0(5) ?
C4 C7 C8 C23 . . . . 171.5(3) ?
O2 C7 C8 C9 . . . . 107.7(4) ?
C4 C7 C8 C9 . . . . -68.8(4) ?
C7 C8 C9 N1 . . . . -131.0(3) ?
C23 C8 C9 N1 . . . . -5.0(3) ?
C7 C8 C9 C19 . . . . -9.3(4) ?
C23 C8 C9 C19 . . . . 116.7(3) ?
C7 C8 C9 C10 . . . . 106.6(3) ?
C23 C8 C9 C10 . . . . -127.3(3) ?
N1 C9 C10 O1 . . . . -62.6(5) ?
C19 C9 C10 O1 . . . . 177.7(4) ?
C8 C9 C10 O1 . . . . 52.1(5) ?
N1 C9 C10 C11 . . . . 117.3(3) ?
C19 C9 C10 C11 . . . . -2.4(4) ?
C8 C9 C10 C11 . . . . -128.1(3) ?
O1 C10 C11 C12 . . . . -0.1(8) ?
C9 C10 C11 C12 . . . . -180.0(4) ?
O1 C10 C11 C20 . . . . -177.7(4) ?
C9 C10 C11 C20 . . . . 2.5(4) ?
C20 C11 C12 C13 . . . . -0.8(6) ?
C10 C11 C12 C13 . . . . -178.2(4) ?
C11 C12 C13 C14 . . . . -0.2(8) ?
C12 C13 C14 C15 . . . . 0.8(8) ?
C13 C14 C15 C20 . . . . -0.4(6) ?
C13 C14 C15 C16 . . . . -179.6(5) ?
C20 C15 C16 C17 . . . . -0.2(6) ?
C14 C15 C16 C17 . . . . 179.0(4) ?
C15 C16 C17 C18 . . . . 0.3(7) ?
C16 C17 C18 C19 . . . . 0.2(6) ?
C17 C18 C19 C20 . . . . -0.8(5) ?
C17 C18 C19 C9 . . . . -178.5(4) ?
N1 C9 C19 C18 . . . . 56.5(5) ?
C10 C9 C19 C18 . . . . 179.3(4) ?
C8 C9 C19 C18 . . . . -61.1(5) ?
N1 C9 C19 C20 . . . . -121.3(3) ?
C10 C9 C19 C20 . . . . 1.5(3) ?
C8 C9 C19 C20 . . . . 121.1(3) ?
C12 C11 C20 C15 . . . . 1.3(6) ?
C10 C11 C20 C15 . . . . 179.2(3) ?
C12 C11 C20 C19 . . . . -179.5(4) ?
C10 C11 C20 C19 . . . . -1.6(4) ?
C16 C15 C20 C11 . . . . 178.7(4) ?
C14 C15 C20 C11 . . . . -0.6(5) ?
C16 C15 C20 C19 . . . . -0.5(5) ?
C14 C15 C20 C19 . . . . -179.8(4) ?
C18 C19 C20 C11 . . . . -178.2(3) ?
C9 C19 C20 C11 . . . . 0.0(4) ?
C18 C19 C20 C15 . . . . 1.0(5) ?
C9 C19 C20 C15 . . . . 179.2(3) ?
N1 C22 C23 C24 . . . . -166.4(3) ?
N1 C22 C23 C8 . . . . -42.3(3) ?
C7 C8 C23 C24 . . . . -83.9(4) ?
C9 C8 C23 C24 . . . . 152.7(3) ?
C7 C8 C23 C22 . . . . 152.0(3) ?
C9 C8 C23 C22 . . . . 28.6(3) ?
C22 C23 C24 C25 . . . . 1.3(5) ?
C8 C23 C24 C25 . . . . -115.8(4) ?
C22 C23 C24 S1 . . . . -179.3(2) ?
C8 C23 C24 S1 . . . . 63.6(4) ?
C23 C24 C25 C26 . . . . -179.9(3) ?
S1 C24 C25 C26 . . . . 0.7(4) ?
C24 C25 C26 C27 . . . . -0.2(5) ?
C25 C26 C27 C28 . . . . -179.7(3) ?
C25 C26 C27 S1 . . . . -0.4(5) ?
C26 C27 C28 C29' . . . . 176.8(17) ?
S1 C27 C28 C29' . . . . -2.5(17) ?
C26 C27 C28 C29 . . . . 10(2) ?
S1 C27 C28 C29 . . . . -170(2) ?
C26 C27 C28 S2 . . . . -5.6(6) ?
S1 C27 C28 S2 . . . . 175.2(3) ?
C26 C27 C28 S2' . . . . 180.0(8) ?
S1 C27 C28 S2' . . . . 0.8(8) ?
C29 C30 C31 C29' . . . . 8(2) ?
S2 C30 C31 C29' . . . . -4.8(15) ?
C29 C30 C31 S2' . . . . 10.7(18) ?
S2 C30 C31 S2' . . . . -1.8(11) ?
C23 C22 N1 C21 . . . . 175.1(3) ?
C23 C22 N1 C9 . . . . 41.8(3) ?
C19 C9 N1 C22 . . . . -149.3(3) ?
C10 C9 N1 C22 . . . . 95.7(3) ?
C8 C9 N1 C22 . . . . -22.7(3) ?
C19 C9 N1 C21 . . . . 77.8(4) ?
C10 C9 N1 C21 . . . . -37.2(4) ?
C8 C9 N1 C21 . . . . -155.6(3) ?
C25 C24 S1 C27 . . . . -0.7(3) ?
C23 C24 S1 C27 . . . . 179.8(3) ?
C26 C27 S1 C24 . . . . 0.6(3) ?
C28 C27 S1 C24 . . . . 180.0(3) ?
C31 C30 S2 C28 . . . . 6.1(6) ?
C29 C30 S2 C28 . . . . -37(4) ?
C29' C28 S2 C30 . . . . -5.1(13) ?
C29 C28 S2 C30 . . . . 42(4) ?
C27 C28 S2 C30 . . . . 176.7(3) ?
S2' C28 S2 C30 . . . . -8.6(8) ?
C29 C28 C29' C31 . . . . -8(2) ?
C27 C28 C29' C31 . . . . -178.6(9) ?
S2 C28 C29' C31 . . . . 4(2) ?
S2' C28 C29' C31 . . . . 166(12) ?
C30 C31 C29' C28 . . . . 0(2) ?
S2' C31 C29' C28 . . . . -169(9) ?
C30 C31 S2' C28 . . . . -3.6(11) ?
C29' C31 S2' C28 . . . . 8(7) ?
C29' C28 S2' C31 . . . . -11(9) ?
C29 C28 S2' C31 . . . . -5.2(19) ?
C27 C28 S2' C31 . . . . -177.6(4) ?
S2 C28 S2' C31 . . . . 7.8(10) ?
C29' C28 C29 C30 . . . . 14(3) ?
C27 C28 C29 C30 . . . . -175.8(12) ?
S2 C28 C29 C30 . . . . -121(6) ?
S2' C28 C29 C30 . . . . 13(3) ?
C31 C30 C29 C28 . . . . -15(3) ?
S2 C30 C29 C28 . . . . 127(6) ?
